data_1544427
loop_
_publ_author_name
'Sasaki, T.'
'Ukyo, Y.'
'Kuroda, K.'
'Arai, S.'
'Muto, S.'
'Saka, H.'

_publ_section_title
;
 Crystal structure of Ce2Zr2O7 and beta-Ce2Zr2O7.5
;
_journal_name_full 'Journal of the Ceramic Society of Japan'
_journal_page_first 440
_journal_page_last 444
_journal_volume 112
_journal_year 2004
_chemical_formula_sum 'Ce2 O7 Zr2'
_chemical_name_common Ce2Zr2O7
_space_group_IT_number 227
_space_group_name_H-M_alt 'F d -3 m'
_symmetry_space_group_name_Hall 'F 4d 2 3 -1d'
_symmetry_space_group_name_H-M 'F d -3 m :1'
_cell_angle_alpha 90
_cell_angle_beta 90
_cell_angle_gamma 90
_cell_formula_units_Z 8
_cell_length_a 10.75(1)
_cell_length_b 10.75(1)
_cell_length_c 10.75(1)
_cell_volume 1242(2)
_cod_data_source_file Ce2Zr2O7.cif
_cod_data_source_block Ce2Zr2O7
_cod_original_formula_sum 'Ce2 Zr2 O7'
_cod_database_code 1544427

loop_
_space_group_symop_operation_xyz
'x, y, z'
'-x, -y+1/2, z+1/2'
'-x+1/2, y+1/2, -z'
'x+1/2, -y, -z+1/2'
'z, x, y'
'z+1/2, -x, -y+1/2'
'-z, -x+1/2, y+1/2'
'-z+1/2, x+1/2, -y'
'y, z, x'
'-y+1/2, z+1/2, -x'
'y+1/2, -z, -x+1/2'
'-y, -z+1/2, x+1/2'
'y+3/4, x+1/4, -z+3/4'
'-y+1/4, -x+1/4, -z+1/4'
'y+1/4, -x+3/4, z+3/4'
'-y+3/4, x+3/4, z+1/4'
'x+3/4, z+1/4, -y+3/4'
'-x+3/4, z+3/4, y+1/4'
'-x+1/4, -z+1/4, -y+1/4'
'x+1/4, -z+3/4, y+3/4'
'z+3/4, y+1/4, -x+3/4'
'z+1/4, -y+3/4, x+3/4'
'-z+3/4, y+3/4, x+1/4'
'-z+1/4, -y+1/4, -x+1/4'
'-x+1/4, -y+1/4, -z+1/4'
'x+1/4, y+3/4, -z+3/4'
'x+3/4, -y+3/4, z+1/4'
'-x+3/4, y+1/4, z+3/4'
'-z+1/4, -x+1/4, -y+1/4'
'-z+3/4, x+1/4, y+3/4'
'z+1/4, x+3/4, -y+3/4'
'z+3/4, -x+3/4, y+1/4'
'-y+1/4, -z+1/4, -x+1/4'
'y+3/4, -z+3/4, x+1/4'
'-y+3/4, z+1/4, x+3/4'
'y+1/4, z+3/4, -x+3/4'
'-y+1/2, -x, z+1/2'
'y, x, z'
'-y, x+1/2, -z+1/2'
'y+1/2, -x+1/2, -z'
'-x+1/2, -z, y+1/2'
'x+1/2, -z+1/2, -y'
'x, z, y'
'-x, z+1/2, -y+1/2'
'-z+1/2, -y, x+1/2'
'-z, y+1/2, -x+1/2'
'z+1/2, -y+1/2, -x'
'z, y, x'
'x, y+1/2, z+1/2'
'-x, -y, z'
'-x+1/2, y, -z+1/2'
'x+1/2, -y+1/2, -z'
'z, x+1/2, y+1/2'
'z+1/2, -x+1/2, -y'
'-z, -x, y'
'-z+1/2, x, -y+1/2'
'y, z+1/2, x+1/2'
'-y+1/2, z, -x+1/2'
'y+1/2, -z+1/2, -x'
'-y, -z, x'
'y+3/4, x+3/4, -z+1/4'
'-y+1/4, -x+3/4, -z+3/4'
'y+1/4, -x+1/4, z+1/4'
'-y+3/4, x+1/4, z+3/4'
'x+3/4, z+3/4, -y+1/4'
'-x+3/4, z+1/4, y+3/4'
'-x+1/4, -z+3/4, -y+3/4'
'x+1/4, -z+1/4, y+1/4'
'z+3/4, y+3/4, -x+1/4'
'z+1/4, -y+1/4, x+1/4'
'-z+3/4, y+1/4, x+3/4'
'-z+1/4, -y+3/4, -x+3/4'
'-x+1/4, -y+3/4, -z+3/4'
'x+1/4, y+1/4, -z+1/4'
'x+3/4, -y+1/4, z+3/4'
'-x+3/4, y+3/4, z+1/4'
'-z+1/4, -x+3/4, -y+3/4'
'-z+3/4, x+3/4, y+1/4'
'z+1/4, x+1/4, -y+1/4'
'z+3/4, -x+1/4, y+3/4'
'-y+1/4, -z+3/4, -x+3/4'
'y+3/4, -z+1/4, x+3/4'
'-y+3/4, z+3/4, x+1/4'
'y+1/4, z+1/4, -x+1/4'
'-y+1/2, -x+1/2, z'
'y, x+1/2, z+1/2'
'-y, x, -z'
'y+1/2, -x, -z+1/2'
'-x+1/2, -z+1/2, y'
'x+1/2, -z, -y+1/2'
'x, z+1/2, y+1/2'
'-x, z, -y'
'-z+1/2, -y+1/2, x'
'-z, y, -x'
'z+1/2, -y, -x+1/2'
'z, y+1/2, x+1/2'
'x+1/2, y, z+1/2'
'-x+1/2, -y+1/2, z'
'-x, y+1/2, -z+1/2'
'x, -y, -z'
'z+1/2, x, y+1/2'
'z, -x, -y'
'-z+1/2, -x+1/2, y'
'-z, x+1/2, -y+1/2'
'y+1/2, z, x+1/2'
'-y, z+1/2, -x+1/2'
'y, -z, -x'
'-y+1/2, -z+1/2, x'
'y+1/4, x+1/4, -z+1/4'
'-y+3/4, -x+1/4, -z+3/4'
'y+3/4, -x+3/4, z+1/4'
'-y+1/4, x+3/4, z+3/4'
'x+1/4, z+1/4, -y+1/4'
'-x+1/4, z+3/4, y+3/4'
'-x+3/4, -z+1/4, -y+3/4'
'x+3/4, -z+3/4, y+1/4'
'z+1/4, y+1/4, -x+1/4'
'z+3/4, -y+3/4, x+1/4'
'-z+1/4, y+3/4, x+3/4'
'-z+3/4, -y+1/4, -x+3/4'
'-x+3/4, -y+1/4, -z+3/4'
'x+3/4, y+3/4, -z+1/4'
'x+1/4, -y+3/4, z+3/4'
'-x+1/4, y+1/4, z+1/4'
'-z+3/4, -x+1/4, -y+3/4'
'-z+1/4, x+1/4, y+1/4'
'z+3/4, x+3/4, -y+1/4'
'z+1/4, -x+3/4, y+3/4'
'-y+3/4, -z+1/4, -x+3/4'
'y+1/4, -z+3/4, x+3/4'
'-y+1/4, z+1/4, x+1/4'
'y+3/4, z+3/4, -x+1/4'
'-y, -x, z'
'y+1/2, x, z+1/2'
'-y+1/2, x+1/2, -z'
'y, -x+1/2, -z+1/2'
'-x, -z, y'
'x, -z+1/2, -y+1/2'
'x+1/2, z, y+1/2'
'-x+1/2, z+1/2, -y'
'-z, -y, x'
'-z+1/2, y+1/2, -x'
'z, -y+1/2, -x+1/2'
'z+1/2, y, x+1/2'
'x+1/2, y+1/2, z'
'-x+1/2, -y, z+1/2'
'-x, y, -z'
'x, -y+1/2, -z+1/2'
'z+1/2, x+1/2, y'
'z, -x+1/2, -y+1/2'
'-z+1/2, -x, y+1/2'
'-z, x, -y'
'y+1/2, z+1/2, x'
'-y, z, -x'
'y, -z+1/2, -x+1/2'
'-y+1/2, -z, x+1/2'
'y+1/4, x+3/4, -z+3/4'
'-y+3/4, -x+3/4, -z+1/4'
'y+3/4, -x+1/4, z+3/4'
'-y+1/4, x+1/4, z+1/4'
'x+1/4, z+3/4, -y+3/4'
'-x+1/4, z+1/4, y+1/4'
'-x+3/4, -z+3/4, -y+1/4'
'x+3/4, -z+1/4, y+3/4'
'z+1/4, y+3/4, -x+3/4'
'z+3/4, -y+1/4, x+3/4'
'-z+1/4, y+1/4, x+1/4'
'-z+3/4, -y+3/4, -x+1/4'
'-x+3/4, -y+3/4, -z+1/4'
'x+3/4, y+1/4, -z+3/4'
'x+1/4, -y+1/4, z+1/4'
'-x+1/4, y+3/4, z+3/4'
'-z+3/4, -x+3/4, -y+1/4'
'-z+1/4, x+3/4, y+3/4'
'z+3/4, x+1/4, -y+3/4'
'z+1/4, -x+1/4, y+1/4'
'-y+3/4, -z+3/4, -x+1/4'
'y+1/4, -z+1/4, x+1/4'
'-y+1/4, z+3/4, x+3/4'
'y+3/4, z+1/4, -x+3/4'
'-y, -x+1/2, z+1/2'
'y+1/2, x+1/2, z'
'-y+1/2, x, -z+1/2'
'y, -x, -z'
'-x, -z+1/2, y+1/2'
'x, -z, -y'
'x+1/2, z+1/2, y'
'-x+1/2, z, -y+1/2'
'-z, -y+1/2, x+1/2'
'-z+1/2, y, -x+1/2'
'z, -y, -x'
'z+1/2, y+1/2, x'

loop_
_atom_site_label
_atom_site_occupancy
_atom_site_fract_x
_atom_site_fract_y
_atom_site_fract_z
_atom_site_adp_type
_atom_site_B_iso_or_equiv
_atom_site_type_symbol
Ce 0.9950 0.125000 0.125000 0.125000 Biso 0.780000 Ce
ZrCe 0.0050 0.125000 0.125000 0.125000 Biso 0.780000 Zr
Zr 0.9950 0.625000 0.625000 0.625000 Biso 0.580000 Zr
CeZr 0.0050 0.625000 0.625000 0.625000 Biso 0.580000 Ce
O1 1.0 0.2920(10) 0.000000 0.000000 Biso 1.030000 O
O2 0.9200 0.000000 0.000000 0.000000 Biso 0.900000 O
O3 0.0800 0.500000 0.500000 0.500000 Biso 0.900000 O
